data_4034043
loop_
_publ_author_name
'Geiger, Thomas'
'Haupt, Anne'
'Maichle-M\"ossmer, C\"acilia'
'Schrenk, Claudio'
'Schnepf, Andreas'
'Bettinger, Holger F.'

_publ_section_title
;
 Synthesis and Photodimerization of 2- and 2,3-Disubstituted Anthracenes:
 Influence of Steric Interactions and London Dispersion on
 Diastereoselectivity.
;
_journal_issue 16
_journal_name_full 'The Journal of organic chemistry'
_journal_page_first 10120
_journal_page_last 10135
_journal_paper_doi 10.1021/acs.joc.9b01317
_journal_volume 84
_journal_year 2019
_chemical_formula_moiety 'C36 H36'
_chemical_formula_sum 'C36 H36'
_chemical_formula_weight 468.65
_space_group_crystal_system monoclinic
_space_group_IT_number 14
_space_group_name_Hall '-P 2ybc'
_space_group_name_H-M_alt 'P 1 21/c 1'
_atom_sites_solution_hydrogens geom
_audit_creation_date 2019-04-08
_audit_creation_method
;
Olex2 1.2
(compiled 2018.05.29 svn.r3508 for OlexSys, GUI svn.r5506)
;
_cell_angle_alpha 90
_cell_angle_beta 93.3580(10)
_cell_angle_gamma 90
_cell_formula_units_Z 2
_cell_length_a 13.8935(15)
_cell_length_b 7.9659(9)
_cell_length_c 11.9709(13)
_cell_measurement_reflns_used 5104
_cell_measurement_temperature 150
_cell_measurement_theta_max 29.858
_cell_measurement_theta_min 3.304
_cell_volume 1322.6(3)
_computing_cell_refinement 'SAINT v8.27A (Bruker, 2012)'
_computing_data_reduction 'SAINT v8.27A (Bruker, 2012)'
_computing_molecular_graphics 'Olex2 (Dolomanov et al., 2009)'
_computing_publication_material 'Olex2 (Dolomanov et al., 2009)'
_computing_structure_refinement 'ShelXL (Sheldrick, 2015)'
_computing_structure_solution 'ShelXS (Sheldrick, 2008)'
_diffrn_ambient_temperature 150.0
_diffrn_detector 'CCD area detector'
_diffrn_detector_area_resol_mean 8.333
_diffrn_detector_type 'CCD area detector'
_diffrn_measured_fraction_theta_full 0.956
_diffrn_measured_fraction_theta_max 0.959
_diffrn_measurement_device 'three-circle diffractometer'
_diffrn_measurement_device_type 'Bruker SMART Apex'
_diffrn_measurement_method '\w and \f scans'
_diffrn_radiation_monochromator silicon
_diffrn_radiation_probe x-ray
_diffrn_radiation_type synchrotron
_diffrn_radiation_wavelength 0.79942
_diffrn_reflns_av_R_equivalents 0.0274
_diffrn_reflns_av_unetI/netI 0.0286
_diffrn_reflns_Laue_measured_fraction_full 0.956
_diffrn_reflns_Laue_measured_fraction_max 0.959
_diffrn_reflns_limit_h_max 17
_diffrn_reflns_limit_h_min -17
_diffrn_reflns_limit_k_max 9
_diffrn_reflns_limit_k_min -7
_diffrn_reflns_limit_l_max 14
_diffrn_reflns_limit_l_min -14
_diffrn_reflns_number 6924
_diffrn_reflns_point_group_measured_fraction_full 0.956
_diffrn_reflns_point_group_measured_fraction_max 0.959
_diffrn_reflns_theta_full 28.663
_diffrn_reflns_theta_max 29.895
_diffrn_reflns_theta_min 3.304
_diffrn_source synchrotron
_diffrn_source_type synchrotron
_exptl_absorpt_coefficient_mu 0.085
_exptl_absorpt_correction_T_max 0.7460
_exptl_absorpt_correction_T_min 0.7135
_exptl_absorpt_correction_type multi-scan
_exptl_absorpt_process_details
;
SADABS-2012/1 (Bruker,2012) was used for absorption correction.
wR2(int) was 0.0749 before and 0.0301 after correction.
The Ratio of minimum to maximum transmission is 0.9564.
The \l/2 correction factor is 0.0015.
;
_exptl_crystal_colour colourless
_exptl_crystal_colour_primary colourless
_exptl_crystal_density_diffrn 1.177
_exptl_crystal_description prism
_exptl_crystal_F_000 504
_exptl_crystal_size_max 0.1
_exptl_crystal_size_mid 0.1
_exptl_crystal_size_min 0.03
_refine_diff_density_max 0.248
_refine_diff_density_min -0.163
_refine_diff_density_rms 0.031
_refine_ls_extinction_method none
_refine_ls_goodness_of_fit_ref 1.069
_refine_ls_hydrogen_treatment constr
_refine_ls_matrix_type full
_refine_ls_number_parameters 166
_refine_ls_number_reflns 2569
_refine_ls_number_restraints 0
_refine_ls_restrained_S_all 1.069
_refine_ls_R_factor_all 0.0427
_refine_ls_R_factor_gt 0.0407
_refine_ls_shift/su_max 0.001
_refine_ls_shift/su_mean 0.000
_refine_ls_structure_factor_coef Fsqd
_refine_ls_weighting_details 'w=1/[\s^2^(Fo^2^)+(0.0401P)^2^+0.4300P] where P=(Fo^2^+2Fc^2^)/3'
_refine_ls_weighting_scheme calc
_refine_ls_wR_factor_gt 0.1014
_refine_ls_wR_factor_ref 0.1031
_reflns_Friedel_coverage 0.000
_reflns_number_gt 2421
_reflns_number_total 2569
_reflns_threshold_expression 'I > 2\s(I)'
_cod_data_source_file jo9b01317_si_005.cif
_cod_data_source_block 37a_93
_cod_database_code 4034043
_shelx_shelxl_version_number 2014/7
_shelx_space_group_comment
;
The symmetry employed for this shelxl refinement is uniquely defined
by the following loop, which should always be used as a source of
symmetry information in preference to the above space-group names.
They are only intended as comments.
;
_olex2_refinement_description
;
1. Fixed Uiso
 At 1.2 times of:
  All C(H) groups
 At 1.5 times of:
  All C(H,H,H) groups
2.a Ternary CH refined with riding coordinates:
 C8(H8), C7(H7)
2.b Aromatic/amide H refined with riding coordinates:
 C11(H11), C14(H14), C6(H6), C1(H1), C3(H3), C13(H13), C2(H2)
2.c Idealised Me refined as rotating group:
 C16(H16A,H16B,H16C), C17(H17A,H17B,H17C), C18(H18A,H18B,H18C)
;
_olex2_submission_special_instructions 'No special instructions were received'

loop_
_space_group_symop_operation_xyz
'x, y, z'
'-x, y+1/2, -z+1/2'
'-x, -y, -z'
'x, -y-1/2, z-1/2'

loop_
_atom_site_label
_atom_site_type_symbol
_atom_site_fract_x
_atom_site_fract_y
_atom_site_fract_z
_atom_site_U_iso_or_equiv
_atom_site_adp_type
_atom_site_occupancy
_atom_site_site_symmetry_order
_atom_site_calc_flag
_atom_site_refinement_flags_posn
C8 C 0.47515(7) 0.18906(12) 0.96231(8) 0.0203(2) Uani 1 1 d .
H8 H 0.4573 0.2972 0.9240 0.024 Uiso 1 1 calc R
C11 C 0.70002(7) 0.09261(13) 1.14417(8) 0.0214(2) Uani 1 1 d .
H11 H 0.7187 0.0150 1.2017 0.026 Uiso 1 1 calc R
C14 C 0.64259(7) 0.32232(12) 0.97982(8) 0.0218(2) Uani 1 1 d .
H14 H 0.6232 0.4028 0.9244 0.026 Uiso 1 1 calc R
C6 C 0.68150(8) -0.24054(13) 0.94186(9) 0.0249(2) Uani 1 1 d .
H6 H 0.7019 -0.3159 1.0000 0.030 Uiso 1 1 calc R
C10 C 0.60606(7) 0.09019(12) 1.09834(8) 0.0201(2) Uani 1 1 d .
C1 C 0.74092(8) -0.20978(14) 0.85417(10) 0.0285(3) Uani 1 1 d .
H1 H 0.8016 -0.2644 0.8526 0.034 Uiso 1 1 calc R
C3 C 0.62291(8) -0.01749(13) 0.77213(9) 0.0246(2) Uani 1 1 d .
H3 H 0.6033 0.0591 0.7144 0.029 Uiso 1 1 calc R
C13 C 0.73736(7) 0.32297(13) 1.02609(8) 0.0229(2) Uani 1 1 d .
H13 H 0.7816 0.4041 1.0015 0.027 Uiso 1 1 calc R
C12 C 0.76819(7) 0.20709(13) 1.10750(8) 0.0218(2) Uani 1 1 d .
C9 C 0.57684(7) 0.20528(12) 1.01421(8) 0.0199(2) Uani 1 1 d .
C4 C 0.56330(7) -0.04765(12) 0.85931(8) 0.0210(2) Uani 1 1 d .
C7 C 0.46724(7) 0.03990(12) 0.87024(8) 0.0202(2) Uani 1 1 d .
H7 H 0.4459 0.0892 0.7961 0.024 Uiso 1 1 calc R
C5 C 0.59262(7) -0.16134(12) 0.94452(8) 0.0210(2) Uani 1 1 d .
C2 C 0.71143(8) -0.09953(14) 0.76936(9) 0.0286(3) Uani 1 1 d .
H2 H 0.7516 -0.0798 0.7092 0.034 Uiso 1 1 calc R
C16 C 0.91361(9) 0.02427(18) 1.11610(11) 0.0406(3) Uani 1 1 d .
H16A H 0.8767 -0.0670 1.1480 0.061 Uiso 1 1 calc GR
H16B H 0.9815 0.0146 1.1423 0.061 Uiso 1 1 calc GR
H16C H 0.9080 0.0170 1.0343 0.061 Uiso 1 1 calc GR
C15 C 0.87362(7) 0.19426(15) 1.15342(9) 0.0270(3) Uani 1 1 d .
C17 C 0.87914(8) 0.20170(17) 1.28145(9) 0.0322(3) Uani 1 1 d .
H17A H 0.8504 0.3069 1.3058 0.048 Uiso 1 1 calc GR
H17B H 0.9467 0.1964 1.3096 0.048 Uiso 1 1 calc GR
H17C H 0.8438 0.1065 1.3109 0.048 Uiso 1 1 calc GR
C18 C 0.93673(9) 0.33494(19) 1.10967(11) 0.0406(3) Uani 1 1 d .
H18A H 0.9370 0.3277 1.0280 0.061 Uiso 1 1 calc GR
H18B H 1.0027 0.3230 1.1423 0.061 Uiso 1 1 calc GR
H18C H 0.9108 0.4441 1.1308 0.061 Uiso 1 1 calc GR

loop_
_atom_site_aniso_label
_atom_site_aniso_U_11
_atom_site_aniso_U_22
_atom_site_aniso_U_33
_atom_site_aniso_U_23
_atom_site_aniso_U_13
_atom_site_aniso_U_12
C8 0.0242(5) 0.0156(5) 0.0206(5) 0.0024(4) -0.0016(4) -0.0009(4)
C11 0.0261(5) 0.0202(5) 0.0177(5) -0.0001(4) -0.0005(4) 0.0007(4)
C14 0.0283(5) 0.0179(5) 0.0192(5) 0.0010(4) 0.0005(4) -0.0014(4)
C6 0.0283(5) 0.0190(5) 0.0272(5) -0.0015(4) -0.0017(4) 0.0002(4)
C10 0.0247(5) 0.0174(5) 0.0182(5) -0.0011(4) 0.0003(4) -0.0016(4)
C1 0.0262(5) 0.0256(6) 0.0339(6) -0.0058(4) 0.0029(4) 0.0015(4)
C3 0.0306(5) 0.0221(5) 0.0209(5) -0.0006(4) 0.0004(4) -0.0045(4)
C13 0.0258(5) 0.0221(5) 0.0210(5) -0.0015(4) 0.0037(4) -0.0045(4)
C12 0.0223(5) 0.0240(5) 0.0191(5) -0.0040(4) 0.0013(4) -0.0003(4)
C9 0.0242(5) 0.0173(5) 0.0181(5) -0.0015(4) -0.0005(4) -0.0009(4)
C4 0.0248(5) 0.0173(5) 0.0205(5) -0.0019(4) -0.0013(4) -0.0036(4)
C7 0.0243(5) 0.0182(5) 0.0177(5) 0.0024(4) -0.0020(4) -0.0015(4)
C5 0.0248(5) 0.0165(5) 0.0214(5) -0.0016(4) -0.0009(4) -0.0028(4)
C2 0.0312(6) 0.0286(6) 0.0267(5) -0.0047(4) 0.0071(4) -0.0050(4)
C16 0.0294(6) 0.0507(8) 0.0418(7) -0.0066(6) 0.0027(5) 0.0118(6)
C15 0.0217(5) 0.0355(6) 0.0238(5) 0.0004(4) 0.0010(4) -0.0007(4)
C17 0.0263(5) 0.0444(7) 0.0253(6) 0.0001(5) -0.0036(4) -0.0022(5)
C18 0.0247(6) 0.0591(9) 0.0374(7) 0.0102(6) -0.0027(5) -0.0110(6)

loop_
_atom_type_symbol
_atom_type_description
_atom_type_scat_dispersion_real
_atom_type_scat_dispersion_imag
_atom_type_scat_source
C C 0.0050 0.0020 'International Tables Vol C Tables 4.2.6.8 and 6.1.1.4'
H H 0.0000 0.0000 'International Tables Vol C Tables 4.2.6.8 and 6.1.1.4'

loop_
_geom_angle_atom_site_label_1
_geom_angle_atom_site_label_2
_geom_angle_atom_site_label_3
_geom_angle
_geom_angle_site_symmetry_1
_geom_angle_site_symmetry_3
C9 C8 C7 111.47(8) . .
C9 C8 C5 108.35(8) . 3_657
C5 C8 C7 111.90(8) 3_657 .
C10 C11 C12 121.49(9) . .
C9 C14 C13 120.47(9) . .
C5 C6 C1 120.25(10) . .
C11 C10 C9 120.05(9) . .
C11 C10 C7 122.83(9) . 3_657
C9 C10 C7 117.01(9) . 3_657
C2 C1 C6 120.00(10) . .
C4 C3 C2 120.10(10) . .
C12 C13 C14 121.27(9) . .
C11 C12 C15 119.42(9) . .
C13 C12 C11 117.66(9) . .
C13 C12 C15 122.84(9) . .
C14 C9 C8 123.44(9) . .
C14 C9 C10 119.00(9) . .
C10 C9 C8 117.51(9) . .
C3 C4 C7 123.40(9) . .
C3 C4 C5 119.71(9) . .
C5 C4 C7 116.87(9) . .
C10 C7 C8 110.64(8) 3_657 .
C10 C7 C4 108.31(8) 3_657 .
C4 C7 C8 111.75(8) . .
C6 C5 C8 122.79(9) . 3_657
C6 C5 C4 119.74(9) . .
C4 C5 C8 117.45(9) . 3_657
C1 C2 C3 120.18(10) . .
C12 C15 C16 107.89(9) . .
C17 C15 C12 110.25(8) . .
C17 C15 C16 109.07(10) . .
C17 C15 C18 108.50(10) . .
C18 C15 C12 112.40(9) . .
C18 C15 C16 108.67(10) . .

loop_
_geom_bond_atom_site_label_1
_geom_bond_atom_site_label_2
_geom_bond_distance
_geom_bond_site_symmetry_2
C8 C9 1.5154(14) .
C8 C7 1.6200(14) .
C8 C5 1.5174(14) 3_657
C11 C10 1.3863(14) .
C11 C12 1.4036(14) .
C14 C13 1.3982(15) .
C14 C9 1.3847(14) .
C6 C1 1.3945(16) .
C6 C5 1.3888(15) .
C10 C9 1.4041(14) .
C10 C7 1.5156(13) 3_657
C1 C2 1.3861(17) .
C3 C4 1.3908(14) .
C3 C2 1.3948(16) .
C13 C12 1.3916(15) .
C12 C15 1.5374(14) .
C4 C7 1.5183(14) .
C4 C5 1.4063(14) .
C7 C10 1.5156(13) 3_657
C5 C8 1.5174(14) 3_657
C16 C15 1.5398(17) .
C15 C17 1.5313(15) .
C15 C18 1.5340(17) .
